data_4347480
loop_
_publ_author_name
'Hinz, Alexander'
'Schulz, Axel'
'Villinger, Alexander'

_publ_section_title
;
 Synthesis of Heavy Cyclodipnictadiphosphanes [ClE(\m-P-Ter)]2 [E = P, As,
 Sb, or Bi; Ter = 2,6-bis(2,4,6-trimethylphenyl)phenyl].
;
_journal_issue 7
_journal_name_full 'Inorganic chemistry'
_journal_page_first 3692
_journal_page_last 3699
_journal_paper_doi 10.1021/acs.inorgchem.6b00218
_journal_volume 55
_journal_year 2016
_chemical_formula_moiety 'C48 H50 As2 P2'
_chemical_formula_sum 'C48 H50 As2 P2'
_chemical_formula_weight 838.66
_space_group_crystal_system monoclinic
_space_group_IT_number 14
_space_group_name_Hall '-P 2ybc'
_space_group_name_H-M_alt 'P 1 21/c 1'
_atom_sites_solution_hydrogens geom
_audit_creation_method SHELXL-2013
_cell_angle_alpha 90
_cell_angle_beta 107.141(2)
_cell_angle_gamma 90
_cell_formula_units_Z 4
_cell_length_a 8.6801(7)
_cell_length_b 38.646(3)
_cell_length_c 13.2535(10)
_cell_measurement_reflns_used 9914
_cell_measurement_temperature 173(2)
_cell_measurement_theta_max 25.60
_cell_measurement_theta_min 2.46
_cell_volume 4248.4(6)
_computing_cell_refinement 'Bruker Apex V7.51A'
_computing_data_collection 'Bruker Apex V7.51A'
_computing_data_reduction 'Bruker SAINT'
_computing_molecular_graphics 'ORTEP-3v2.01 (Farrugia, 1997)'
_computing_publication_material SHELXL-2013
_computing_structure_refinement 'SHELXL-2013 (Sheldrick, 2013)'
_computing_structure_solution 'SHELXS-2013 (Sheldrick, 2013)'
_diffrn_ambient_temperature 173(2)
_diffrn_measured_fraction_theta_full 0.999
_diffrn_measured_fraction_theta_max 0.999
_diffrn_measurement_device_type 'Bruker Apex Kappa II-CCD-diffractometer'
_diffrn_measurement_method 'phi and omega scans'
_diffrn_radiation_monochromator graphite
_diffrn_radiation_source 'sealed tube'
_diffrn_radiation_type MoK\a
_diffrn_radiation_wavelength 0.71073
_diffrn_reflns_av_R_equivalents 0.0585
_diffrn_reflns_av_unetI/netI 0.0638
_diffrn_reflns_Laue_measured_fraction_full 0.999
_diffrn_reflns_Laue_measured_fraction_max 0.999
_diffrn_reflns_limit_h_max 12
_diffrn_reflns_limit_h_min -12
_diffrn_reflns_limit_k_max 54
_diffrn_reflns_limit_k_min -47
_diffrn_reflns_limit_l_max 18
_diffrn_reflns_limit_l_min -17
_diffrn_reflns_number 71985
_diffrn_reflns_point_group_measured_fraction_full 0.999
_diffrn_reflns_point_group_measured_fraction_max 0.999
_diffrn_reflns_theta_full 25.242
_diffrn_reflns_theta_max 30.000
_diffrn_reflns_theta_min 2.255
_exptl_absorpt_coefficient_mu 1.680
_exptl_absorpt_correction_T_max 0.7460
_exptl_absorpt_correction_T_min 0.6558
_exptl_absorpt_correction_type multi-scan
_exptl_absorpt_process_details '(SADABS; Sheldrick, 2004)'
_exptl_crystal_colour colourless
_exptl_crystal_density_diffrn 1.311
_exptl_crystal_description block
_exptl_crystal_F_000 1736
_exptl_crystal_size_max 0.240
_exptl_crystal_size_mid 0.160
_exptl_crystal_size_min 0.130
_refine_diff_density_max 0.456
_refine_diff_density_min -0.293
_refine_diff_density_rms 0.068
_refine_ls_extinction_method none
_refine_ls_goodness_of_fit_ref 1.022
_refine_ls_hydrogen_treatment constr
_refine_ls_matrix_type full
_refine_ls_number_parameters 500
_refine_ls_number_reflns 12374
_refine_ls_number_restraints 101
_refine_ls_restrained_S_all 1.037
_refine_ls_R_factor_all 0.1000
_refine_ls_R_factor_gt 0.0495
_refine_ls_shift/su_max 0.001
_refine_ls_shift/su_mean 0.000
_refine_ls_structure_factor_coef Fsqd
_refine_ls_weighting_details 'w=1/[\s^2^(Fo^2^)+(0.0435P)^2^+2.5800P] where P=(Fo^2^+2Fc^2^)/3'
_refine_ls_weighting_scheme calc
_refine_ls_wR_factor_gt 0.0988
_refine_ls_wR_factor_ref 0.1142
_reflns_Friedel_coverage 0.000
_reflns_number_gt 7795
_reflns_number_total 12374
_reflns_threshold_expression 'I > 2\s(I)'
_cod_data_source_file ic6b00218_si_002.cif
_cod_data_source_block ah271a
_cod_original_sg_symbol_H-M 'P 21/c'
_cod_database_code 4347480
_shelx_space_group_comment
;
The symmetry employed for this shelxl refinement is uniquely defined
by the following loop, which should always be used as a source of
symmetry information in preference to the above space-group names.
They are only intended as comments.
;
_shelx_estimated_absorpt_t_min 0.689
_shelx_estimated_absorpt_t_max 0.811
_shelxl_version_number 2013-4

loop_
_space_group_symop_operation_xyz
'x, y, z'
'-x, y+1/2, -z+1/2'
'-x, -y, -z'
'x, -y-1/2, z-1/2'

loop_
_atom_site_label
_atom_site_type_symbol
_atom_site_fract_x
_atom_site_fract_y
_atom_site_fract_z
_atom_site_U_iso_or_equiv
_atom_site_adp_type
_atom_site_occupancy
_atom_site_site_symmetry_order
_atom_site_calc_flag
_atom_site_refinement_flags_posn
_atom_site_refinement_flags_adp
_atom_site_refinement_flags_occupancy
_atom_site_disorder_assembly
_atom_site_disorder_group
As1A As 0.5992(3) 0.11123(12) 0.0800(2) 0.0415(5) Uani 0.663(12) 1 d . U P A 1
As2A As 0.3796(5) 0.14910(7) -0.01305(19) 0.0373(4) Uani 0.66(1) 1 d . U P A 1
As1B As 0.5900(8) 0.10119(17) 0.0855(4) 0.0377(7) Uani 0.337(12) 1 d . U P A 2
As2B As 0.4318(10) 0.14977(12) -0.0018(4) 0.0360(7) Uani 0.34(1) 1 d . U P A 2
P1 P 0.39379(8) 0.09291(2) -0.06996(5) 0.02674(14) Uani 1 1 d . U . . .
P2 P 0.36919(8) 0.11903(2) 0.13534(5) 0.02652(14) Uani 1 1 d . U . . .
C1 C 0.4843(3) 0.09570(6) -0.18018(17) 0.0227(5) Uani 1 1 d . . . . .
C2 C 0.4029(3) 0.11396(6) -0.27257(18) 0.0247(5) Uani 1 1 d . . . . .
C3 C 0.4547(3) 0.11126(7) -0.36220(19) 0.0307(6) Uani 1 1 d . . . . .
H3 H 0.4010 0.1241 -0.4236 0.037 Uiso 1 1 calc R U . . .
C4 C 0.5826(3) 0.09019(7) -0.36334(19) 0.0314(6) Uani 1 1 d . . . . .
H4 H 0.6145 0.0879 -0.4257 0.038 Uiso 1 1 calc R U . . .
C5 C 0.6638(3) 0.07251(7) -0.27250(19) 0.0301(6) Uani 1 1 d . . . . .
H5 H 0.7523 0.0581 -0.2730 0.036 Uiso 1 1 calc R U . . .
C6 C 0.6187(3) 0.07534(6) -0.18055(17) 0.0231(5) Uani 1 1 d . . . . .
C7 C 0.2625(3) 0.13730(7) -0.27799(17) 0.0254(5) Uani 1 1 d . . . . .
C8 C 0.2877(3) 0.17300(7) -0.2626(2) 0.0312(6) Uani 1 1 d . . . . .
C9 C 0.1574(3) 0.19443(7) -0.2660(2) 0.0374(6) Uani 1 1 d . . . . .
H9 H 0.1747 0.2186 -0.2555 0.045 Uiso 1 1 calc R U . . .
C10 C 0.0037(3) 0.18135(8) -0.2843(2) 0.0371(6) Uani 1 1 d . . . . .
C11 C -0.0201(3) 0.14620(7) -0.3023(2) 0.0351(6) Uani 1 1 d . . . . .
H11 H -0.1260 0.1371 -0.3168 0.042 Uiso 1 1 calc R U . . .
C12 C 0.1064(3) 0.12392(7) -0.29995(19) 0.0306(6) Uani 1 1 d . . . . .
C13 C 0.4540(3) 0.18845(8) -0.2431(3) 0.0438(7) Uani 1 1 d . . . . .
H13A H 0.4803 0.1900 -0.3100 0.066 Uiso 1 1 calc R U . . .
H13B H 0.5335 0.1737 -0.1938 0.066 Uiso 1 1 calc R U . . .
H13C H 0.4562 0.2117 -0.2129 0.066 Uiso 1 1 calc R U . . .
C14 C -0.1360(4) 0.20465(9) -0.2836(3) 0.0582(9) Uani 1 1 d . . . . .
H14A H -0.1225 0.2272 -0.3138 0.087 Uiso 1 1 calc R U . . .
H14B H -0.1389 0.2078 -0.2108 0.087 Uiso 1 1 calc R U . . .
H14C H -0.2371 0.1941 -0.3257 0.087 Uiso 1 1 calc R U . . .
C15 C 0.0740(3) 0.08608(8) -0.3231(3) 0.0443(7) Uani 1 1 d . . . . .
H15A H -0.0420 0.0824 -0.3547 0.066 Uiso 1 1 calc R U . . .
H15B H 0.1113 0.0728 -0.2574 0.066 Uiso 1 1 calc R U . . .
H15C H 0.1316 0.0783 -0.3725 0.066 Uiso 1 1 calc R U . . .
C16 C 0.7219(3) 0.05735(6) -0.08410(17) 0.0239(5) Uani 1 1 d . . . . .
C17 C 0.6873(3) 0.02372(7) -0.05912(19) 0.0291(5) Uani 1 1 d . . . . .
C18 C 0.7894(3) 0.00787(7) 0.0298(2) 0.0352(6) Uani 1 1 d . . . . .
H18 H 0.7660 -0.0150 0.0469 0.042 Uiso 1 1 calc R U . . .
C19 C 0.9238(3) 0.02438(7) 0.0939(2) 0.0350(6) Uani 1 1 d . . . . .
C20 C 0.9596(3) 0.05715(7) 0.0663(2) 0.0334(6) Uani 1 1 d . . . . .
H20 H 1.0534 0.0685 0.1089 0.040 Uiso 1 1 calc R U . . .
C21 C 0.8620(3) 0.07404(7) -0.02238(18) 0.0280(5) Uani 1 1 d . . . . .
C22 C 0.5455(3) 0.00416(8) -0.1289(2) 0.0420(7) Uani 1 1 d . . . . .
H22A H 0.4458 0.0168 -0.1331 0.063 Uiso 1 1 calc R U . . .
H22B H 0.5406 -0.0189 -0.0992 0.063 Uiso 1 1 calc R U . . .
H22C H 0.5578 0.0019 -0.1998 0.063 Uiso 1 1 calc R U . . .
C23 C 1.0305(4) 0.00630(9) 0.1905(2) 0.0498(8) Uani 1 1 d . . . . .
H23A H 1.0306 -0.0186 0.1770 0.075 Uiso 1 1 calc R U . . .
H23B H 0.9893 0.0105 0.2507 0.075 Uiso 1 1 calc R U . . .
H23C H 1.1406 0.0153 0.2063 0.075 Uiso 1 1 calc R U . . .
C24 C 0.9083(3) 0.10952(7) -0.0515(2) 0.0381(6) Uani 1 1 d . . . . .
H24A H 0.9338 0.1082 -0.1186 0.057 Uiso 1 1 calc R U . . .
H24B H 1.0028 0.1178 0.0039 0.057 Uiso 1 1 calc R U . . .
H24C H 0.8182 0.1255 -0.0585 0.057 Uiso 1 1 calc R U . . .
C25 C 0.4505(3) 0.14845(6) 0.24905(17) 0.0233(5) Uani 1 1 d . . . . .
C26 C 0.5510(3) 0.13416(6) 0.34336(18) 0.0263(5) Uani 1 1 d . . . . .
C27 C 0.6086(4) 0.15513(7) 0.4322(2) 0.0388(7) Uani 1 1 d . . . . .
H27 H 0.6790 0.1456 0.4950 0.047 Uiso 1 1 calc R U . . .
C28 C 0.5651(4) 0.18942(7) 0.4302(2) 0.0446(7) Uani 1 1 d . . . . .
H28 H 0.6053 0.2035 0.4911 0.054 Uiso 1 1 calc R U . . .
C29 C 0.4626(4) 0.20326(7) 0.3392(2) 0.0385(6) Uani 1 1 d . . . . .
H29 H 0.4318 0.2269 0.3385 0.046 Uiso 1 1 calc R U . . .
C30 C 0.4032(3) 0.18349(6) 0.24832(19) 0.0264(5) Uani 1 1 d . . . . .
C31 C 0.5973(3) 0.09684(6) 0.35500(17) 0.0254(5) Uani 1 1 d . . . . .
C32 C 0.4863(3) 0.07187(6) 0.36596(17) 0.0267(5) Uani 1 1 d . . . . .
C33 C 0.5356(3) 0.03775(7) 0.38578(19) 0.0342(6) Uani 1 1 d . . . . .
H33 H 0.4595 0.0209 0.3926 0.041 Uiso 1 1 calc R U . . .
C34 C 0.6930(4) 0.02751(7) 0.3960(2) 0.0389(7) Uani 1 1 d . . . . .
C35 C 0.8000(3) 0.05262(8) 0.3850(2) 0.0395(7) Uani 1 1 d . . . . .
H35 H 0.9078 0.0460 0.3912 0.047 Uiso 1 1 calc R U . . .
C36 C 0.7576(3) 0.08692(7) 0.3653(2) 0.0325(6) Uani 1 1 d . . . . .
C37 C 0.3145(3) 0.08133(7) 0.3597(2) 0.0344(6) Uani 1 1 d . . . . .
H37A H 0.2458 0.0788 0.2868 0.052 Uiso 1 1 calc R U . . .
H37B H 0.3108 0.1053 0.3826 0.052 Uiso 1 1 calc R U . . .
H37C H 0.2757 0.0659 0.4058 0.052 Uiso 1 1 calc R U . . .
C38 C 0.7435(5) -0.00977(8) 0.4182(3) 0.0618(10) Uani 1 1 d . . . . .
H38A H 0.6483 -0.0247 0.3961 0.093 Uiso 1 1 calc R U . . .
H38B H 0.7962 -0.0128 0.4939 0.093 Uiso 1 1 calc R U . . .
H38C H 0.8190 -0.0160 0.3788 0.093 Uiso 1 1 calc R U . . .
C39 C 0.8817(3) 0.11297(8) 0.3555(3) 0.0490(8) Uani 1 1 d . . . . .
H39A H 0.9638 0.1014 0.3303 0.073 Uiso 1 1 calc R U . . .
H39B H 0.9328 0.1234 0.4246 0.073 Uiso 1 1 calc R U . . .
H39C H 0.8293 0.1310 0.3052 0.073 Uiso 1 1 calc R U . . .
C40 C 0.2908(3) 0.20175(6) 0.15652(19) 0.0272(5) Uani 1 1 d . . . . .
C41 C 0.3529(3) 0.22608(7) 0.0994(2) 0.0328(6) Uani 1 1 d . . . . .
C42 C 0.2462(4) 0.24687(7) 0.0262(2) 0.0451(7) Uani 1 1 d . . . . .
H42 H 0.2882 0.2633 -0.0121 0.054 Uiso 1 1 calc R U . . .
C43 C 0.0810(4) 0.24472(8) 0.0064(2) 0.0507(8) Uani 1 1 d . . . . .
C44 C 0.0222(4) 0.21970(8) 0.0608(2) 0.0455(7) Uani 1 1 d . . . . .
H44 H -0.0911 0.2171 0.0461 0.055 Uiso 1 1 calc R U . . .
C45 C 0.1233(3) 0.19836(7) 0.1357(2) 0.0339(6) Uani 1 1 d . . . . .
C46 C 0.5324(4) 0.22993(8) 0.1191(3) 0.0465(8) Uani 1 1 d . . . . .
H46A H 0.5843 0.2072 0.1356 0.070 Uiso 1 1 calc R U . . .
H46B H 0.5759 0.2457 0.1787 0.070 Uiso 1 1 calc R U . . .
H46C H 0.5537 0.2394 0.0559 0.070 Uiso 1 1 calc R U . . .
C47 C -0.0314(5) 0.26996(10) -0.0674(3) 0.0784(12) Uani 1 1 d . . . . .
H47A H 0.0025 0.2730 -0.1311 0.118 Uiso 1 1 calc R U . . .
H47B H -0.0277 0.2923 -0.0319 0.118 Uiso 1 1 calc R U . . .
H47C H -0.1417 0.2609 -0.0870 0.118 Uiso 1 1 calc R U . . .
C48 C 0.0530(4) 0.17254(8) 0.1953(2) 0.0456(7) Uani 1 1 d . . . . .
H48A H 0.0796 0.1490 0.1783 0.068 Uiso 1 1 calc R U . . .
H48B H -0.0644 0.1753 0.1751 0.068 Uiso 1 1 calc R U . . .
H48C H 0.0982 0.1765 0.2714 0.068 Uiso 1 1 calc R U . . .

loop_
_atom_site_aniso_label
_atom_site_aniso_U_11
_atom_site_aniso_U_22
_atom_site_aniso_U_33
_atom_site_aniso_U_23
_atom_site_aniso_U_13
_atom_site_aniso_U_12
As1A 0.0250(3) 0.0699(13) 0.0281(5) -0.0158(8) 0.0056(3) 0.0042(8)
As2A 0.0622(10) 0.0270(4) 0.0247(4) 0.0022(3) 0.0157(6) 0.0076(7)
As1B 0.0339(12) 0.0533(17) 0.0227(6) -0.0057(12) 0.0034(7) 0.0159(12)
As2B 0.0633(18) 0.0225(7) 0.0252(9) 0.0001(6) 0.0179(12) -0.0016(13)
P1 0.0319(3) 0.0289(4) 0.0214(3) -0.0029(3) 0.0110(3) -0.0032(3)
P2 0.0300(3) 0.0293(4) 0.0210(3) -0.0046(3) 0.0088(2) -0.0046(3)
C1 0.0259(11) 0.0239(13) 0.0182(10) -0.0021(9) 0.0064(9) -0.0015(10)
C2 0.0259(11) 0.0269(13) 0.0214(11) 0.0002(10) 0.0071(9) -0.0010(10)
C3 0.0309(13) 0.0394(16) 0.0202(11) 0.0038(11) 0.0052(10) 0.0016(12)
C4 0.0360(14) 0.0389(16) 0.0219(12) -0.0052(11) 0.0129(10) -0.0021(12)
C5 0.0302(13) 0.0333(15) 0.0274(13) -0.0017(11) 0.0097(10) 0.0023(11)
C6 0.0246(11) 0.0246(13) 0.0189(11) -0.0017(9) 0.0047(9) -0.0027(10)
C7 0.0271(12) 0.0304(14) 0.0176(11) 0.0051(10) 0.0048(9) 0.0039(10)
C8 0.0308(13) 0.0329(15) 0.0291(13) 0.0077(11) 0.0077(10) 0.0020(11)
C9 0.0412(15) 0.0293(15) 0.0400(15) 0.0047(12) 0.0095(12) 0.0058(12)
C10 0.0319(14) 0.0456(18) 0.0312(14) 0.0072(13) 0.0055(11) 0.0118(13)
C11 0.0255(13) 0.0456(18) 0.0303(13) 0.0053(12) 0.0021(10) 0.0017(12)
C12 0.0273(12) 0.0362(15) 0.0255(12) 0.0015(11) 0.0035(10) -0.0009(11)
C13 0.0389(16) 0.0338(17) 0.0586(19) 0.0076(14) 0.0143(14) -0.0037(13)
C14 0.0419(17) 0.062(2) 0.069(2) 0.0011(18) 0.0128(16) 0.0192(16)
C15 0.0335(14) 0.0390(17) 0.0550(19) -0.0067(14) 0.0046(13) -0.0048(13)
C16 0.0235(11) 0.0280(13) 0.0215(11) -0.0016(10) 0.0088(9) 0.0039(10)
C17 0.0323(13) 0.0271(14) 0.0309(13) -0.0009(11) 0.0140(11) 0.0029(11)
C18 0.0431(15) 0.0286(14) 0.0391(15) 0.0060(12) 0.0202(13) 0.0078(13)
C19 0.0342(14) 0.0436(17) 0.0295(13) 0.0078(12) 0.0131(11) 0.0172(13)
C20 0.0253(12) 0.0467(17) 0.0277(13) -0.0003(12) 0.0071(10) 0.0066(12)
C21 0.0264(12) 0.0343(14) 0.0245(12) 0.0018(11) 0.0092(10) 0.0038(11)
C22 0.0481(17) 0.0341(16) 0.0457(17) -0.0031(13) 0.0168(14) -0.0067(13)
C23 0.0512(18) 0.058(2) 0.0398(16) 0.0158(15) 0.0120(14) 0.0216(16)
C24 0.0327(14) 0.0418(17) 0.0367(15) 0.0026(13) 0.0056(11) -0.0032(13)
C25 0.0258(11) 0.0235(13) 0.0209(11) -0.0029(10) 0.0075(9) -0.0025(10)
C26 0.0306(12) 0.0238(13) 0.0241(12) -0.0009(10) 0.0077(10) -0.0014(11)
C27 0.0508(17) 0.0349(17) 0.0240(13) -0.0020(12) 0.0007(12) -0.0042(13)
C28 0.068(2) 0.0284(16) 0.0307(14) -0.0102(12) 0.0033(14) -0.0032(14)
C29 0.0566(18) 0.0224(14) 0.0360(15) -0.0053(12) 0.0128(13) 0.0008(13)
C30 0.0315(13) 0.0232(13) 0.0271(12) -0.0017(10) 0.0128(10) -0.0012(10)
C31 0.0305(12) 0.0253(13) 0.0177(11) -0.0007(10) 0.0032(9) -0.0013(10)
C32 0.0336(13) 0.0283(14) 0.0159(11) -0.0023(10) 0.0035(9) -0.0020(11)
C33 0.0464(16) 0.0295(15) 0.0263(13) 0.0010(11) 0.0098(11) -0.0038(12)
C34 0.0521(17) 0.0302(15) 0.0318(14) 0.0014(12) 0.0083(13) 0.0089(13)
C35 0.0355(14) 0.0471(18) 0.0336(14) 0.0013(13) 0.0067(12) 0.0105(13)
C36 0.0319(13) 0.0372(16) 0.0255(12) 0.0035(11) 0.0040(10) 0.0023(12)
C37 0.0356(14) 0.0366(16) 0.0310(13) 0.0035(12) 0.0098(11) -0.0018(12)
C38 0.077(2) 0.0358(19) 0.072(2) 0.0099(17) 0.021(2) 0.0203(18)
C39 0.0312(14) 0.054(2) 0.059(2) 0.0107(16) 0.0093(14) -0.0014(14)
C40 0.0363(13) 0.0206(13) 0.0270(12) 0.0005(10) 0.0130(10) 0.0045(11)
C41 0.0442(15) 0.0219(13) 0.0357(14) -0.0002(11) 0.0168(12) 0.0011(12)
C42 0.069(2) 0.0274(16) 0.0429(17) 0.0066(13) 0.0225(16) 0.0068(15)
C43 0.064(2) 0.0406(18) 0.0403(17) 0.0026(14) 0.0042(15) 0.0179(16)
C44 0.0400(16) 0.0433(18) 0.0497(18) -0.0023(15) 0.0077(14) 0.0125(14)
C45 0.0358(14) 0.0313(15) 0.0373(15) -0.0051(12) 0.0146(12) 0.0019(12)
C46 0.0536(18) 0.0329(16) 0.064(2) -0.0011(14) 0.0338(16) -0.0088(14)
C47 0.098(3) 0.060(3) 0.062(2) 0.016(2) -0.001(2) 0.030(2)
C48 0.0404(16) 0.0472(19) 0.0551(19) -0.0015(15) 0.0232(14) -0.0034(14)

loop_
_atom_type_symbol
_atom_type_description
_atom_type_scat_dispersion_real
_atom_type_scat_dispersion_imag
_atom_type_scat_source
C C 0.0033 0.0016 'International Tables Vol C Tables 4.2.6.8 and 6.1.1.4'
H H 0.0000 0.0000 'International Tables Vol C Tables 4.2.6.8 and 6.1.1.4'
P P 0.1023 0.0942 'International Tables Vol C Tables 4.2.6.8 and 6.1.1.4'
As As 0.0499 2.0058 'International Tables Vol C Tables 4.2.6.8 and 6.1.1.4'

loop_
_geom_angle_atom_site_label_1
_geom_angle_atom_site_label_2
_geom_angle_atom_site_label_3
_geom_angle
P2 As1A P1 78.44(9)
P2 As1A As2A 57.85(8)
P1 As1A As2A 57.82(9)
P2 As2A P1 79.89(8)
P2 As2A As1A 59.11(9)
P1 As2A As1A 59.42(9)
P1 As1B P2 80.7(2)
P1 As1B As2B 60.45(18)
P2 As1B As2B 60.08(18)
P1 As2B P2 77.81(14)
P1 As2B As1B 56.94(17)
P2 As2B As1B 57.83(17)
C1 P1 As1B 109.10(19)
C1 P1 As2A 106.13(11)
C1 P1 As1A 104.85(11)
As2A P1 As1A 62.76(7)
C1 P1 As2B 101.75(14)
As1B P1 As2B 62.61(13)
C25 P2 As2A 106.42(11)
C25 P2 As1B 105.47(18)
C25 P2 As1A 100.28(11)
As2A P2 As1A 63.04(7)
C25 P2 As2B 101.42(14)
As1B P2 As2B 62.09(15)
C6 C1 C2 118.7(2)
C6 C1 P1 120.93(17)
C2 C1 P1 119.56(17)
C3 C2 C1 119.9(2)
C3 C2 C7 117.8(2)
C1 C2 C7 122.3(2)
C4 C3 C2 121.1(2)
C4 C3 H3 119.5
C2 C3 H3 119.5
C3 C4 C5 119.1(2)
C3 C4 H4 120.4
C5 C4 H4 120.4
C4 C5 C6 121.4(2)
C4 C5 H5 119.3
C6 C5 H5 119.3
C5 C6 C1 119.6(2)
C5 C6 C16 117.4(2)
C1 C6 C16 122.9(2)
C12 C7 C8 119.6(2)
C12 C7 C2 120.7(2)
C8 C7 C2 119.6(2)
C9 C8 C7 119.3(2)
C9 C8 C13 119.7(2)
C7 C8 C13 120.9(2)
C10 C9 C8 121.5(3)
C10 C9 H9 119.3
C8 C9 H9 119.3
C9 C10 C11 118.5(2)
C9 C10 C14 121.1(3)
C11 C10 C14 120.4(3)
C10 C11 C12 121.8(2)
C10 C11 H11 119.1
C12 C11 H11 119.1
C11 C12 C7 119.1(2)
C11 C12 C15 120.0(2)
C7 C12 C15 120.9(2)
C8 C13 H13A 109.5
C8 C13 H13B 109.5
H13A C13 H13B 109.5
C8 C13 H13C 109.5
H13A C13 H13C 109.5
H13B C13 H13C 109.5
C10 C14 H14A 109.5
C10 C14 H14B 109.5
H14A C14 H14B 109.5
C10 C14 H14C 109.5
H14A C14 H14C 109.5
H14B C14 H14C 109.5
C12 C15 H15A 109.5
C12 C15 H15B 109.5
H15A C15 H15B 109.5
C12 C15 H15C 109.5
H15A C15 H15C 109.5
H15B C15 H15C 109.5
C17 C16 C21 119.9(2)
C17 C16 C6 121.2(2)
C21 C16 C6 118.7(2)
C18 C17 C16 118.9(2)
C18 C17 C22 120.0(2)
C16 C17 C22 121.0(2)
C19 C18 C17 122.0(3)
C19 C18 H18 119.0
C17 C18 H18 119.0
C20 C19 C18 118.5(2)
C20 C19 C23 121.3(3)
C18 C19 C23 120.2(3)
C19 C20 C21 121.7(2)
C19 C20 H20 119.1
C21 C20 H20 119.1
C20 C21 C16 118.9(2)
C20 C21 C24 120.0(2)
C16 C21 C24 121.2(2)
C17 C22 H22A 109.5
C17 C22 H22B 109.5
H22A C22 H22B 109.5
C17 C22 H22C 109.5
H22A C22 H22C 109.5
H22B C22 H22C 109.5
C19 C23 H23A 109.5
C19 C23 H23B 109.5
H23A C23 H23B 109.5
C19 C23 H23C 109.5
H23A C23 H23C 109.5
H23B C23 H23C 109.5
C21 C24 H24A 109.5
C21 C24 H24B 109.5
H24A C24 H24B 109.5
C21 C24 H24C 109.5
H24A C24 H24C 109.5
H24B C24 H24C 109.5
C26 C25 C30 118.9(2)
C26 C25 P2 117.95(18)
C30 C25 P2 122.80(18)
C27 C26 C25 119.7(2)
C27 C26 C31 117.1(2)
C25 C26 C31 123.2(2)
C28 C27 C26 121.0(3)
C28 C27 H27 119.5
C26 C27 H27 119.5
C27 C28 C29 119.5(3)
C27 C28 H28 120.2
C29 C28 H28 120.2
C28 C29 C30 121.6(3)
C28 C29 H29 119.2
C30 C29 H29 119.2
C29 C30 C25 119.2(2)
C29 C30 C40 115.6(2)
C25 C30 C40 125.2(2)
C32 C31 C36 119.4(2)
C32 C31 C26 120.3(2)
C36 C31 C26 120.0(2)
C33 C32 C31 119.4(2)
C33 C32 C37 118.9(2)
C31 C32 C37 121.6(2)
C32 C33 C34 121.9(3)
C32 C33 H33 119.1
C34 C33 H33 119.1
C35 C34 C33 117.5(3)
C35 C34 C38 121.7(3)
C33 C34 C38 120.8(3)
C36 C35 C34 123.0(3)
C36 C35 H35 118.5
C34 C35 H35 118.5
C35 C36 C31 118.7(2)
C35 C36 C39 120.0(2)
C31 C36 C39 121.3(2)
C32 C37 H37A 109.5
C32 C37 H37B 109.5
H37A C37 H37B 109.5
C32 C37 H37C 109.5
H37A C37 H37C 109.5
H37B C37 H37C 109.5
C34 C38 H38A 109.5
C34 C38 H38B 109.5
H38A C38 H38B 109.5
C34 C38 H38C 109.5
H38A C38 H38C 109.5
H38B C38 H38C 109.5
C36 C39 H39A 109.5
C36 C39 H39B 109.5
H39A C39 H39B 109.5
C36 C39 H39C 109.5
H39A C39 H39C 109.5
H39B C39 H39C 109.5
C45 C40 C41 119.6(2)
C45 C40 C30 120.4(2)
C41 C40 C30 119.4(2)
C42 C41 C40 118.7(3)
C42 C41 C46 120.5(3)
C40 C41 C46 120.7(2)
C43 C42 C41 122.8(3)
C43 C42 H42 118.6
C41 C42 H42 118.6
C42 C43 C44 117.6(3)
C42 C43 C47 121.2(3)
C44 C43 C47 121.1(3)
C45 C44 C43 122.2(3)
C45 C44 H44 118.9
C43 C44 H44 118.9
C44 C45 C40 119.1(3)
C44 C45 C48 120.0(3)
C40 C45 C48 120.9(2)
C41 C46 H46A 109.5
C41 C46 H46B 109.5
H46A C46 H46B 109.5
C41 C46 H46C 109.5
H46A C46 H46C 109.5
H46B C46 H46C 109.5
C43 C47 H47A 109.5
C43 C47 H47B 109.5
H47A C47 H47B 109.5
C43 C47 H47C 109.5
H47A C47 H47C 109.5
H47B C47 H47C 109.5
C45 C48 H48A 109.5
C45 C48 H48B 109.5
H48A C48 H48B 109.5
C45 C48 H48C 109.5
H48A C48 H48C 109.5
H48B C48 H48C 109.5

loop_
_geom_bond_atom_site_label_1
_geom_bond_atom_site_label_2
_geom_bond_distance
As1A P2 2.340(3)
As1A P1 2.354(3)
As1A As2A 2.431(3)
As2A P2 2.309(2)
As2A P1 2.314(3)
As1B P1 2.275(6)
As1B P2 2.309(6)
As1B As2B 2.411(6)
As2B P1 2.362(5)
As2B P2 2.364(4)
P1 C1 1.854(2)
P2 C25 1.853(2)
C1 C6 1.409(3)
C1 C2 1.409(3)
C2 C3 1.392(3)
C2 C7 1.501(3)
C3 C4 1.381(4)
C3 H3 0.9500
C4 C5 1.383(4)
C4 H4 0.9500
C5 C6 1.390(3)
C5 H5 0.9500
C6 C16 1.498(3)
C7 C12 1.398(3)
C7 C8 1.402(4)
C8 C9 1.392(4)
C8 C13 1.513(4)
C9 C10 1.380(4)
C9 H9 0.9500
C10 C11 1.384(4)
C10 C14 1.512(4)
C11 C12 1.389(4)
C11 H11 0.9500
C12 C15 1.504(4)
C13 H13A 0.9800
C13 H13B 0.9800
C13 H13C 0.9800
C14 H14A 0.9800
C14 H14B 0.9800
C14 H14C 0.9800
C15 H15A 0.9800
C15 H15B 0.9800
C15 H15C 0.9800
C16 C17 1.396(3)
C16 C21 1.406(3)
C17 C18 1.391(4)
C17 C22 1.507(4)
C18 C19 1.381(4)
C18 H18 0.9500
C19 C20 1.379(4)
C19 C23 1.511(4)
C20 C21 1.392(3)
C20 H20 0.9500
C21 C24 1.510(4)
C22 H22A 0.9800
C22 H22B 0.9800
C22 H22C 0.9800
C23 H23A 0.9800
C23 H23B 0.9800
C23 H23C 0.9800
C24 H24A 0.9800
C24 H24B 0.9800
C24 H24C 0.9800
C25 C26 1.409(3)
C25 C30 1.414(3)
C26 C27 1.395(3)
C26 C31 1.493(3)
C27 C28 1.376(4)
C27 H27 0.9500
C28 C29 1.379(4)
C28 H28 0.9500
C29 C30 1.390(4)
C29 H29 0.9500
C30 C40 1.493(3)
C31 C32 1.401(3)
C31 C36 1.410(3)
C32 C33 1.387(4)
C32 C37 1.514(3)
C33 C34 1.390(4)
C33 H33 0.9500
C34 C35 1.381(4)
C34 C38 1.510(4)
C35 C36 1.380(4)
C35 H35 0.9500
C36 C39 1.508(4)
C37 H37A 0.9800
C37 H37B 0.9800
C37 H37C 0.9800
C38 H38A 0.9800
C38 H38B 0.9800
C38 H38C 0.9800
C39 H39A 0.9800
C39 H39B 0.9800
C39 H39C 0.9800
C40 C45 1.404(4)
C40 C41 1.410(3)
C41 C42 1.384(4)
C41 C46 1.509(4)
C42 C43 1.382(4)
C42 H42 0.9500
C43 C44 1.390(5)
C43 C47 1.516(4)
C44 C45 1.386(4)
C44 H44 0.9500
C45 C48 1.510(4)
C46 H46A 0.9800
C46 H46B 0.9800
C46 H46C 0.9800
C47 H47A 0.9800
C47 H47B 0.9800
C47 H47C 0.9800
C48 H48A 0.9800
C48 H48B 0.9800
C48 H48C 0.9800

loop_
_geom_torsion_atom_site_label_1
_geom_torsion_atom_site_label_2
_geom_torsion_atom_site_label_3
_geom_torsion_atom_site_label_4
_geom_torsion
As1B P1 C1 C6 53.1(3)
As2A P1 C1 C6 127.9(2)
As1A P1 C1 C6 62.5(2)
As2B P1 C1 C6 118.0(3)
As1B P1 C1 C2 -137.3(2)
As2A P1 C1 C2 -62.6(2)
As1A P1 C1 C2 -128.0(2)
As2B P1 C1 C2 -72.5(3)
C6 C1 C2 C3 0.9(3)
P1 C1 C2 C3 -168.89(19)
C6 C1 C2 C7 -177.7(2)
P1 C1 C2 C7 12.6(3)
C1 C2 C3 C4 1.7(4)
C7 C2 C3 C4 -179.7(2)
C2 C3 C4 C5 -2.3(4)
C3 C4 C5 C6 0.4(4)
C4 C5 C6 C1 2.2(4)
C4 C5 C6 C16 -175.4(2)
C2 C1 C6 C5 -2.7(3)
P1 C1 C6 C5 166.88(19)
C2 C1 C6 C16 174.7(2)
P1 C1 C6 C16 -15.7(3)
C3 C2 C7 C12 97.0(3)
C1 C2 C7 C12 -84.4(3)
C3 C2 C7 C8 -81.9(3)
C1 C2 C7 C8 96.7(3)
C12 C7 C8 C9 2.1(4)
C2 C7 C8 C9 -178.9(2)
C12 C7 C8 C13 -177.5(2)
C2 C7 C8 C13 1.4(3)
C7 C8 C9 C10 -0.1(4)
C13 C8 C9 C10 179.6(3)
C8 C9 C10 C11 -1.7(4)
C8 C9 C10 C14 177.6(3)
C9 C10 C11 C12 1.6(4)
C14 C10 C11 C12 -177.8(3)
C10 C11 C12 C7 0.4(4)
C10 C11 C12 C15 -178.2(3)
C8 C7 C12 C11 -2.3(4)
C2 C7 C12 C11 178.8(2)
C8 C7 C12 C15 176.3(2)
C2 C7 C12 C15 -2.6(4)
C5 C6 C16 C17 -92.4(3)
C1 C6 C16 C17 90.1(3)
C5 C6 C16 C21 83.1(3)
C1 C6 C16 C21 -94.3(3)
C21 C16 C17 C18 2.8(3)
C6 C16 C17 C18 178.3(2)
C21 C16 C17 C22 -175.0(2)
C6 C16 C17 C22 0.5(3)
C16 C17 C18 C19 0.0(4)
C22 C17 C18 C19 177.8(2)
C17 C18 C19 C20 -2.2(4)
C17 C18 C19 C23 179.3(2)
C18 C19 C20 C21 1.6(4)
C23 C19 C20 C21 -179.9(2)
C19 C20 C21 C16 1.1(4)
C19 C20 C21 C24 -178.3(2)
C17 C16 C21 C20 -3.3(3)
C6 C16 C21 C20 -178.9(2)
C17 C16 C21 C24 176.0(2)
C6 C16 C21 C24 0.4(3)
As2A P2 C25 C26 -140.17(19)
As1B P2 C25 C26 -66.7(2)
As1A P2 C25 C26 -75.4(2)
As2B P2 C25 C26 -130.6(3)
As2A P2 C25 C30 46.3(2)
As1B P2 C25 C30 119.8(2)
As1A P2 C25 C30 111.0(2)
As2B P2 C25 C30 55.9(3)
C30 C25 C26 C27 -3.3(4)
P2 C25 C26 C27 -177.1(2)
C30 C25 C26 C31 175.0(2)
P2 C25 C26 C31 1.3(3)
C25 C26 C27 C28 1.9(4)
C31 C26 C27 C28 -176.6(3)
C26 C27 C28 C29 0.2(5)
C27 C28 C29 C30 -0.8(5)
C28 C29 C30 C25 -0.7(4)
C28 C29 C30 C40 178.8(3)
C26 C25 C30 C29 2.7(3)
P2 C25 C30 C29 176.15(19)
C26 C25 C30 C40 -176.7(2)
P2 C25 C30 C40 -3.3(3)
C27 C26 C31 C32 102.7(3)
C25 C26 C31 C32 -75.6(3)
C27 C26 C31 C36 -71.1(3)
C25 C26 C31 C36 110.5(3)
C36 C31 C32 C33 -0.6(3)
C26 C31 C32 C33 -174.5(2)
C36 C31 C32 C37 177.7(2)
C26 C31 C32 C37 3.8(3)
C31 C32 C33 C34 0.5(4)
C37 C32 C33 C34 -177.8(2)
C32 C33 C34 C35 -0.4(4)
C32 C33 C34 C38 179.7(3)
C33 C34 C35 C36 0.5(4)
C38 C34 C35 C36 -179.6(3)
C34 C35 C36 C31 -0.6(4)
C34 C35 C36 C39 179.3(3)
C32 C31 C36 C35 0.6(4)
C26 C31 C36 C35 174.5(2)
C32 C31 C36 C39 -179.2(2)
C26 C31 C36 C39 -5.3(4)
C29 C30 C40 C45 -97.4(3)
C25 C30 C40 C45 82.0(3)
C29 C30 C40 C41 74.0(3)
C25 C30 C40 C41 -106.6(3)
C45 C40 C41 C42 2.1(4)
C30 C40 C41 C42 -169.5(2)
C45 C40 C41 C46 -179.2(2)
C30 C40 C41 C46 9.3(4)
C40 C41 C42 C43 -0.2(4)
C46 C41 C42 C43 -179.0(3)
C41 C42 C43 C44 -2.1(5)
C41 C42 C43 C47 174.7(3)
C42 C43 C44 C45 2.7(5)
C47 C43 C44 C45 -174.1(3)
C43 C44 C45 C40 -0.9(4)
C43 C44 C45 C48 177.7(3)
C41 C40 C45 C44 -1.5(4)
C30 C40 C45 C44 169.9(2)
C41 C40 C45 C48 179.9(2)
C30 C40 C45 C48 -8.6(4)
